data_4128732
loop_
_publ_author_name
'Kepler, Slade'
'Zeller, Matthias'
'Rosokha, Sergiy V.'

_publ_section_title
;
 Anion-\p Complexes of Halides with p-Benzoquinones: Structures,
 Thermodynamics, and Criteria of Charge Transfer to Electron Transfer
 Transition.
;
_journal_issue 23
_journal_name_full 'Journal of the American Chemical Society'
_journal_page_first 9338
_journal_page_last 9348
_journal_paper_doi 10.1021/jacs.9b03277
_journal_volume 141
_journal_year 2019
_chemical_formula_moiety '2(C12 H28 N), C6 F4 O2, 2(C H2 Cl2), 2Br'
_chemical_formula_sum 'C32 H60 Br2 Cl4 F4 N2 O2'
_chemical_formula_weight 882.44
_space_group_crystal_system triclinic
_space_group_IT_number 2
_space_group_name_Hall '-P 1'
_space_group_name_H-M_alt 'P -1'
_atom_sites_solution_hydrogens geom
_atom_sites_solution_primary direct
_atom_sites_solution_secondary difmap
_audit_creation_method SHELXL-2018/3
_cell_angle_alpha 92.465(3)
_cell_angle_beta 104.135(3)
_cell_angle_gamma 112.842(3)
_cell_formula_units_Z 1
_cell_length_a 8.6884(8)
_cell_length_b 9.4552(8)
_cell_length_c 14.6981(12)
_cell_measurement_reflns_used 5236
_cell_measurement_temperature 150(2)
_cell_measurement_theta_max 27.6019
_cell_measurement_theta_min 2.3672
_cell_volume 1066.17(16)
_computing_cell_refinement 'SAINT V8.38A (Bruker, 2016)'
_computing_data_collection 'Apex3 v2018.1-0 (Bruker, 2018)'
_computing_data_reduction 'SAINT V8.38A (Bruker, 2016)'
_computing_structure_refinement
;  
SHELXL-2018/3 (Sheldrick, 2015, 2018), 
SHELXLE Rev946 (H\"ubschle et al., 2011)
;
_computing_structure_solution 'SHELXS-97 (Sheldrick, 2008)'
_diffrn_ambient_temperature 150(2)
_diffrn_measured_fraction_theta_full 0.965
_diffrn_measured_fraction_theta_max 0.917
_diffrn_measurement_device_type 'Bruker AXS D8 Quest CMOS diffractometer'
_diffrn_measurement_method 'omega and phi scans'
_diffrn_radiation_monochromator 'Triumph curved graphite crystal'
_diffrn_radiation_type MoK\a
_diffrn_radiation_wavelength 0.71073
_diffrn_reflns_av_R_equivalents 0.0649
_diffrn_reflns_av_unetI/netI 0.0921
_diffrn_reflns_Laue_measured_fraction_full 0.965
_diffrn_reflns_Laue_measured_fraction_max 0.917
_diffrn_reflns_limit_h_max 11
_diffrn_reflns_limit_h_min -10
_diffrn_reflns_limit_k_max 11
_diffrn_reflns_limit_k_min -12
_diffrn_reflns_limit_l_max 19
_diffrn_reflns_limit_l_min -15
_diffrn_reflns_number 12876
_diffrn_reflns_point_group_measured_fraction_full 0.965
_diffrn_reflns_point_group_measured_fraction_max 0.917
_diffrn_reflns_theta_full 25.242
_diffrn_reflns_theta_max 28.315
_diffrn_reflns_theta_min 2.576
_diffrn_source 'fine focus sealed tube X-ray source'
_diffrn_source_current '30 mA'
_diffrn_source_voltage '50 kV'
_exptl_absorpt_coefficient_mu 2.197
_exptl_absorpt_correction_T_max 0.5633
_exptl_absorpt_correction_T_min 0.4064
_exptl_absorpt_correction_type multi-scan
_exptl_absorpt_process_details
;
 SADABS 2016/2: Krause, L., Herbst-Irmer, R., Sheldrick G.M. & Stalke D.,
 J. Appl. Cryst. 48 (2015) 3-10
;
_exptl_crystal_colour orange
_exptl_crystal_density_diffrn 1.374
_exptl_crystal_description block
_exptl_crystal_F_000 456
_exptl_crystal_size_max 0.200
_exptl_crystal_size_mid 0.190
_exptl_crystal_size_min 0.050
_refine_diff_density_max 0.899
_refine_diff_density_min -0.602
_refine_diff_density_rms 0.085
_refine_ls_extinction_method none
_refine_ls_goodness_of_fit_ref 1.003
_refine_ls_hydrogen_treatment constr
_refine_ls_matrix_type full
_refine_ls_number_parameters 212
_refine_ls_number_reflns 4883
_refine_ls_number_restraints 0
_refine_ls_restrained_S_all 1.003
_refine_ls_R_factor_all 0.1064
_refine_ls_R_factor_gt 0.0584
_refine_ls_shift/su_max 0.000
_refine_ls_shift/su_mean 0.000
_refine_ls_structure_factor_coef Fsqd
_refine_ls_weighting_details 'w=1/[\s^2^(Fo^2^)+(0.0740P)^2^] where P=(Fo^2^+2Fc^2^)/3'
_refine_ls_weighting_scheme calc
_refine_ls_wR_factor_gt 0.1376
_refine_ls_wR_factor_ref 0.1531
_reflns_Friedel_coverage 0.000
_reflns_number_gt 2907
_reflns_number_total 4883
_reflns_threshold_expression 'I > 2\s(I)'
_cod_data_source_file ja9b03277_si_006.cif
_cod_data_source_block RS89_0m
_cod_database_code 4128732
_shelx_shelxl_version_number 2018/3
_shelx_space_group_comment
;
The symmetry employed for this shelxl refinement is uniquely defined
by the following loop, which should always be used as a source of
symmetry information in preference to the above space-group names.
They are only intended as comments.
;
_shelx_estimated_absorpt_t_min 0.668
_shelx_estimated_absorpt_t_max 0.898

loop_
_space_group_symop_operation_xyz
'x, y, z'
'-x, -y, -z'

loop_
_atom_site_label
_atom_site_type_symbol
_atom_site_fract_x
_atom_site_fract_y
_atom_site_fract_z
_atom_site_U_iso_or_equiv
_atom_site_adp_type
_atom_site_occupancy
_atom_site_site_symmetry_order
_atom_site_calc_flag
_atom_site_refinement_flags_posn
_atom_site_refinement_flags_adp
C1 C 0.6418(5) 0.1313(5) 0.5640(3) 0.0420(10) Uani 1 1 d . .
C2 C 0.6703(5) 0.0160(5) 0.5066(3) 0.0396(9) Uani 1 1 d . .
C3 C 0.5413(5) -0.1015(5) 0.4478(3) 0.0422(10) Uani 1 1 d . .
C4 C 0.0451(5) 0.1451(4) 0.2567(3) 0.0359(9) Uani 1 1 d . .
H4A H 0.155238 0.144403 0.295525 0.043 Uiso 1 1 calc R U
H4B H 0.035232 0.116241 0.189347 0.043 Uiso 1 1 calc R U
C5 C -0.1053(5) 0.0215(5) 0.2824(3) 0.0438(10) Uani 1 1 d . .
H5A H -0.215987 0.027782 0.249743 0.053 Uiso 1 1 calc R U
H5B H -0.088257 0.038915 0.351757 0.053 Uiso 1 1 calc R U
C6 C -0.1141(6) -0.1388(5) 0.2525(3) 0.0518(11) Uani 1 1 d . .
H6A H -0.141306 -0.159274 0.183242 0.078 Uiso 1 1 calc R U
H6B H -0.205006 -0.218029 0.273567 0.078 Uiso 1 1 calc R U
H6C H -0.001490 -0.142075 0.281609 0.078 Uiso 1 1 calc R U
C7 C 0.0503(5) 0.3550(4) 0.3704(3) 0.0338(8) Uani 1 1 d . .
H7A H 0.060356 0.463123 0.376649 0.041 Uiso 1 1 calc R U
H7B H -0.065012 0.287296 0.377177 0.041 Uiso 1 1 calc R U
C8 C 0.1904(6) 0.3438(5) 0.4514(3) 0.0444(10) Uani 1 1 d . .
H8A H 0.175216 0.234314 0.450060 0.053 Uiso 1 1 calc R U
H8B H 0.306735 0.405861 0.443678 0.053 Uiso 1 1 calc R U
C9 C 0.1783(6) 0.4031(5) 0.5447(3) 0.0505(11) Uani 1 1 d . .
H9A H 0.192962 0.511322 0.545625 0.076 Uiso 1 1 calc R U
H9B H 0.269998 0.397033 0.596478 0.076 Uiso 1 1 calc R U
H9C H 0.064145 0.339627 0.552809 0.076 Uiso 1 1 calc R U
C10 C -0.0973(5) 0.3165(4) 0.1983(3) 0.0349(9) Uani 1 1 d . .
H10A H -0.098428 0.277780 0.134339 0.042 Uiso 1 1 calc R U
H10B H -0.205411 0.244492 0.210966 0.042 Uiso 1 1 calc R U
C11 C -0.1017(5) 0.4751(5) 0.1964(3) 0.0414(10) Uani 1 1 d . .
H11A H 0.016128 0.555237 0.202111 0.050 Uiso 1 1 calc R U
H11B H -0.140586 0.501033 0.250282 0.050 Uiso 1 1 calc R U
C12 C -0.2274(6) 0.4712(5) 0.1029(3) 0.0490(11) Uani 1 1 d . .
H12A H -0.182782 0.454280 0.050241 0.073 Uiso 1 1 calc R U
H12B H -0.239015 0.570199 0.102680 0.073 Uiso 1 1 calc R U
H12C H -0.341568 0.386450 0.095695 0.073 Uiso 1 1 calc R U
C13 C 0.2279(5) 0.4199(5) 0.2575(3) 0.0383(9) Uani 1 1 d . .
H13A H 0.322107 0.396772 0.297729 0.046 Uiso 1 1 calc R U
H13B H 0.248177 0.526793 0.281812 0.046 Uiso 1 1 calc R U
C14 C 0.2445(5) 0.4171(5) 0.1572(3) 0.0464(10) Uani 1 1 d . .
H14A H 0.232278 0.313094 0.132464 0.056 Uiso 1 1 calc R U
H14B H 0.151297 0.439360 0.115156 0.056 Uiso 1 1 calc R U
C15 C 0.4214(6) 0.5388(6) 0.1582(4) 0.0609(13) Uani 1 1 d . .
H15A H 0.437394 0.531534 0.094714 0.091 Uiso 1 1 calc R U
H15B H 0.512716 0.521081 0.203821 0.091 Uiso 1 1 calc R U
H15C H 0.428286 0.642361 0.176765 0.091 Uiso 1 1 calc R U
C16 C 0.3270(7) -0.0437(7) 0.0820(4) 0.0781(17) Uani 1 1 d . .
H16A H 0.409594 -0.086766 0.071642 0.094 Uiso 1 1 calc R U
H16B H 0.376557 0.018705 0.146234 0.094 Uiso 1 1 calc R U
Br1 Br 0.52288(5) 0.19312(5) 0.31096(3) 0.04789(18) Uani 1 1 d . .
Cl1 Cl 0.1302(2) -0.1955(2) 0.07683(13) 0.1011(6) Uani 1 1 d . .
Cl2 Cl 0.3048(2) 0.07762(19) -0.00267(12) 0.0908(5) Uani 1 1 d . .
F1 F 0.8360(3) 0.0420(3) 0.51654(19) 0.0573(7) Uani 1 1 d . .
F2 F 0.5678(3) -0.2021(3) 0.39399(19) 0.0600(7) Uani 1 1 d . .
N1 N 0.0570(4) 0.3096(3) 0.2705(2) 0.0314(7) Uani 1 1 d . .
O1 O 0.7629(4) 0.2416(4) 0.6168(3) 0.0723(11) Uani 1 1 d . .

loop_
_atom_site_aniso_label
_atom_site_aniso_U_11
_atom_site_aniso_U_22
_atom_site_aniso_U_33
_atom_site_aniso_U_23
_atom_site_aniso_U_13
_atom_site_aniso_U_12
C1 0.037(2) 0.041(2) 0.045(2) 0.001(2) 0.0086(19) 0.0157(19)
C2 0.037(2) 0.041(2) 0.043(2) 0.0051(19) 0.0107(19) 0.0200(19)
C3 0.050(2) 0.039(2) 0.044(2) 0.002(2) 0.014(2) 0.025(2)
C4 0.034(2) 0.034(2) 0.042(2) 0.0020(17) 0.0121(17) 0.0163(17)
C5 0.039(2) 0.038(2) 0.057(3) 0.005(2) 0.019(2) 0.0165(19)
C6 0.053(3) 0.037(2) 0.056(3) 0.001(2) 0.006(2) 0.016(2)
C7 0.036(2) 0.034(2) 0.034(2) -0.0007(16) 0.0124(17) 0.0152(17)
C8 0.046(2) 0.048(2) 0.040(2) 0.002(2) 0.0084(19) 0.023(2)
C9 0.056(3) 0.052(3) 0.041(2) 0.000(2) 0.012(2) 0.022(2)
C10 0.0289(19) 0.038(2) 0.037(2) 0.0033(17) 0.0065(16) 0.0149(17)
C11 0.043(2) 0.040(2) 0.044(2) 0.0028(19) 0.0127(19) 0.0195(19)
C12 0.051(3) 0.047(3) 0.053(3) 0.007(2) 0.010(2) 0.027(2)
C13 0.0262(19) 0.038(2) 0.048(2) 0.0017(18) 0.0114(17) 0.0107(16)
C14 0.039(2) 0.056(3) 0.046(2) 0.008(2) 0.017(2) 0.018(2)
C15 0.035(2) 0.084(4) 0.063(3) 0.026(3) 0.023(2) 0.017(2)
C16 0.063(3) 0.086(4) 0.068(4) 0.002(3) 0.016(3) 0.016(3)
Br1 0.0369(3) 0.0552(3) 0.0540(3) 0.0121(2) 0.01541(19) 0.0197(2)
Cl1 0.0902(12) 0.0971(12) 0.0929(12) -0.0044(9) 0.0484(10) 0.0031(9)
Cl2 0.1008(12) 0.0800(11) 0.0782(10) 0.0053(8) 0.0156(9) 0.0299(9)
F1 0.0390(13) 0.0576(16) 0.0763(18) -0.0004(14) 0.0162(13) 0.0221(12)
F2 0.0614(16) 0.0602(16) 0.0646(17) -0.0117(13) 0.0149(14) 0.0353(14)
N1 0.0266(15) 0.0317(16) 0.0354(17) -0.0002(13) 0.0103(13) 0.0111(13)
O1 0.0465(19) 0.064(2) 0.090(3) -0.022(2) 0.0006(19) 0.0200(17)

loop_
_atom_type_symbol
_atom_type_description
_atom_type_scat_dispersion_real
_atom_type_scat_dispersion_imag
_atom_type_scat_source
C C 0.0033 0.0016 'International Tables Vol C Tables 4.2.6.8 and 6.1.1.4'
H H 0.0000 0.0000 'International Tables Vol C Tables 4.2.6.8 and 6.1.1.4'
Br Br -0.2901 2.4595 'International Tables Vol C Tables 4.2.6.8 and 6.1.1.4'
Cl Cl 0.1484 0.1585 'International Tables Vol C Tables 4.2.6.8 and 6.1.1.4'
F F 0.0171 0.0103 'International Tables Vol C Tables 4.2.6.8 and 6.1.1.4'
N N 0.0061 0.0033 'International Tables Vol C Tables 4.2.6.8 and 6.1.1.4'
O O 0.0106 0.0060 'International Tables Vol C Tables 4.2.6.8 and 6.1.1.4'

loop_
_geom_angle_atom_site_label_1
_geom_angle_atom_site_label_2
_geom_angle_atom_site_label_3
_geom_angle
_geom_angle_site_symmetry_1
_geom_angle_site_symmetry_3
O1 C1 C3 123.3(4) . 2_656
O1 C1 C2 121.6(4) . .
C3 C1 C2 115.1(3) 2_656 .
C3 C2 F1 122.1(4) . .
C3 C2 C1 122.3(4) . .
F1 C2 C1 115.6(3) . .
C2 C3 F2 122.0(4) . .
C2 C3 C1 122.6(4) . 2_656
F2 C3 C1 115.4(4) . 2_656
N1 C4 C5 115.7(3) . .
N1 C4 H4A 108.4 . .
C5 C4 H4A 108.4 . .
N1 C4 H4B 108.4 . .
C5 C4 H4B 108.4 . .
H4A C4 H4B 107.4 . .
C4 C5 C6 109.4(3) . .
C4 C5 H5A 109.8 . .
C6 C5 H5A 109.8 . .
C4 C5 H5B 109.8 . .
C6 C5 H5B 109.8 . .
H5A C5 H5B 108.2 . .
C5 C6 H6A 109.5 . .
C5 C6 H6B 109.5 . .
H6A C6 H6B 109.5 . .
C5 C6 H6C 109.5 . .
H6A C6 H6C 109.5 . .
H6B C6 H6C 109.5 . .
C8 C7 N1 115.2(3) . .
C8 C7 H7A 108.5 . .
N1 C7 H7A 108.5 . .
C8 C7 H7B 108.5 . .
N1 C7 H7B 108.5 . .
H7A C7 H7B 107.5 . .
C9 C8 C7 109.9(3) . .
C9 C8 H8A 109.7 . .
C7 C8 H8A 109.7 . .
C9 C8 H8B 109.7 . .
C7 C8 H8B 109.7 . .
H8A C8 H8B 108.2 . .
C8 C9 H9A 109.5 . .
C8 C9 H9B 109.5 . .
H9A C9 H9B 109.5 . .
C8 C9 H9C 109.5 . .
H9A C9 H9C 109.5 . .
H9B C9 H9C 109.5 . .
C11 C10 N1 116.0(3) . .
C11 C10 H10A 108.3 . .
N1 C10 H10A 108.3 . .
C11 C10 H10B 108.3 . .
N1 C10 H10B 108.3 . .
H10A C10 H10B 107.4 . .
C10 C11 C12 108.4(3) . .
C10 C11 H11A 110.0 . .
C12 C11 H11A 110.0 . .
C10 C11 H11B 110.0 . .
C12 C11 H11B 110.0 . .
H11A C11 H11B 108.4 . .
C11 C12 H12A 109.5 . .
C11 C12 H12B 109.5 . .
H12A C12 H12B 109.5 . .
C11 C12 H12C 109.5 . .
H12A C12 H12C 109.5 . .
H12B C12 H12C 109.5 . .
N1 C13 C14 116.8(3) . .
N1 C13 H13A 108.1 . .
C14 C13 H13A 108.1 . .
N1 C13 H13B 108.1 . .
C14 C13 H13B 108.1 . .
H13A C13 H13B 107.3 . .
C15 C14 C13 108.9(4) . .
C15 C14 H14A 109.9 . .
C13 C14 H14A 109.9 . .
C15 C14 H14B 109.9 . .
C13 C14 H14B 109.9 . .
H14A C14 H14B 108.3 . .
C14 C15 H15A 109.5 . .
C14 C15 H15B 109.5 . .
H15A C15 H15B 109.5 . .
C14 C15 H15C 109.5 . .
H15A C15 H15C 109.5 . .
H15B C15 H15C 109.5 . .
Cl1 C16 Cl2 112.5(3) . .
Cl1 C16 H16A 109.1 . .
Cl2 C16 H16A 109.1 . .
Cl1 C16 H16B 109.1 . .
Cl2 C16 H16B 109.1 . .
H16A C16 H16B 107.8 . .
C13 N1 C4 108.7(3) . .
C13 N1 C10 111.6(3) . .
C4 N1 C10 108.1(3) . .
C13 N1 C7 108.6(3) . .
C4 N1 C7 111.2(3) . .
C10 N1 C7 108.7(3) . .

loop_
_geom_bond_atom_site_label_1
_geom_bond_atom_site_label_2
_geom_bond_distance
_geom_bond_site_symmetry_2
C1 O1 1.215(5) .
C1 C3 1.467(6) 2_656
C1 C2 1.481(6) .
C2 C3 1.309(6) .
C2 F1 1.332(4) .
C3 F2 1.334(4) .
C4 N1 1.519(5) .
C4 C5 1.520(5) .
C4 H4A 0.9900 .
C4 H4B 0.9900 .
C5 C6 1.528(6) .
C5 H5A 0.9900 .
C5 H5B 0.9900 .
C6 H6A 0.9800 .
C6 H6B 0.9800 .
C6 H6C 0.9800 .
C7 C8 1.520(5) .
C7 N1 1.533(5) .
C7 H7A 0.9900 .
C7 H7B 0.9900 .
C8 C9 1.502(6) .
C8 H8A 0.9900 .
C8 H8B 0.9900 .
C9 H9A 0.9800 .
C9 H9B 0.9800 .
C9 H9C 0.9800 .
C10 C11 1.516(5) .
C10 N1 1.519(5) .
C10 H10A 0.9900 .
C10 H10B 0.9900 .
C11 C12 1.521(6) .
C11 H11A 0.9900 .
C11 H11B 0.9900 .
C12 H12A 0.9800 .
C12 H12B 0.9800 .
C12 H12C 0.9800 .
C13 N1 1.511(5) .
C13 C14 1.517(6) .
C13 H13A 0.9900 .
C13 H13B 0.9900 .
C14 C15 1.516(6) .
C14 H14A 0.9900 .
C14 H14B 0.9900 .
C15 H15A 0.9800 .
C15 H15B 0.9800 .
C15 H15C 0.9800 .
C16 Cl1 1.735(6) .
C16 Cl2 1.755(6) .
C16 H16A 0.9900 .
C16 H16B 0.9900 .

loop_
_geom_torsion_atom_site_label_1
_geom_torsion_atom_site_label_2
_geom_torsion_atom_site_label_3
_geom_torsion_atom_site_label_4
_geom_torsion
_geom_torsion_site_symmetry_1
_geom_torsion_site_symmetry_4
O1 C1 C2 C3 -178.4(5) . .
C3 C1 C2 C3 1.8(7) 2_656 .
O1 C1 C2 F1 -0.4(6) . .
C3 C1 C2 F1 179.9(4) 2_656 .
F1 C2 C3 F2 -0.2(7) . .
C1 C2 C3 F2 177.7(4) . .
F1 C2 C3 C1 -179.9(4) . 2_656
C1 C2 C3 C1 -2.0(8) . 2_656
N1 C4 C5 C6 172.5(3) . .
N1 C7 C8 C9 175.5(3) . .
N1 C10 C11 C12 162.4(3) . .
N1 C13 C14 C15 178.1(4) . .
C14 C13 N1 C4 71.7(4) . .
C14 C13 N1 C10 -47.5(4) . .
C14 C13 N1 C7 -167.3(3) . .
C5 C4 N1 C13 170.7(3) . .
C5 C4 N1 C10 -68.0(4) . .
C5 C4 N1 C7 51.3(4) . .
C11 C10 N1 C13 -56.5(4) . .
C11 C10 N1 C4 -176.0(3) . .
C11 C10 N1 C7 63.2(4) . .
C8 C7 N1 C13 -62.1(4) . .
C8 C7 N1 C4 57.3(4) . .
C8 C7 N1 C10 176.3(3) . .
